data_7219579
loop_
_publ_author_name
'Rojas, Rene S.'
'Trofymchuk, Oleksandra S.'
'Daniliuc, Constantin Gabriel'
'Kehr, Gerald'
'Erker, G.'

_publ_section_title
;
 Synthesis and Structures of N-Arylcyano-\b-diketiminate Zinc Complexes
 and Adducts, their Application in Ring&#x2010;Opening Polymerization of
 L-lactide
;
_journal_name_full 'RSC Adv.'
_journal_paper_doi 10.1039/C4RA16670A
_journal_year 2015
_chemical_formula_sum 'C48 H58 N6 O2 Zn2'
_chemical_formula_weight 881.74
_chemical_name_systematic
; 
 ? 
;
_space_group_IT_number 2
_symmetry_cell_setting triclinic
_symmetry_space_group_name_Hall '-P 1'
_symmetry_space_group_name_H-M 'P -1'
_atom_sites_solution_hydrogens geom
_atom_sites_solution_primary direct
_atom_sites_solution_secondary difmap
_audit_creation_method SHELXL-97
_audit_update_record
;
2015-01-27 deposited with the CCDC.
2015-02-16 downloaded from the CCDC.
;
_cell_angle_alpha 101.950(2)
_cell_angle_beta 104.633(2)
_cell_angle_gamma 104.7120(10)
_cell_formula_units_Z 1
_cell_length_a 9.7845(3)
_cell_length_b 10.2261(4)
_cell_length_c 12.4486(4)
_cell_measurement_reflns_used 4376
_cell_measurement_temperature 223(2)
_cell_measurement_theta_max 28.28
_cell_measurement_theta_min 4.08
_cell_volume 1115.63(7)
_computing_cell_refinement 'Collect (Nonius B.V., 1998)'
_computing_data_collection 'Collect (Nonius B.V., 1998)'
_computing_data_reduction 'Denzo-SMN (Otwinowski & Minor, 1997)'
_computing_molecular_graphics 'XP (BrukerAXS, 2000)'
_computing_publication_material 'SHELXL-97 (Sheldrick, 1997)'
_computing_structure_refinement 'SHELXL-97 (Sheldrick, 1997)'
_computing_structure_solution 'SHELXS-97 (Sheldrick, 1990)'
_diffrn_ambient_temperature 223(2)
_diffrn_measured_fraction_theta_full 0.982
_diffrn_measured_fraction_theta_max 0.982
_diffrn_measurement_device_type 'Nonius KappaCCD APEXII'
_diffrn_measurement_method '\w and \f scans'
_diffrn_radiation_monochromator 'Montel mirror'
_diffrn_radiation_source 'rotating anode Nonius FR591'
_diffrn_radiation_type MoK\a
_diffrn_radiation_wavelength 0.71073
_diffrn_reflns_av_R_equivalents 0.037
_diffrn_reflns_av_sigmaI/netI 0.0305
_diffrn_reflns_limit_h_max 11
_diffrn_reflns_limit_h_min -12
_diffrn_reflns_limit_k_max 12
_diffrn_reflns_limit_k_min -12
_diffrn_reflns_limit_l_max 12
_diffrn_reflns_limit_l_min -15
_diffrn_reflns_number 14401
_diffrn_reflns_theta_full 26.37
_diffrn_reflns_theta_max 26.37
_diffrn_reflns_theta_min 4.15
_exptl_absorpt_coefficient_mu 1.120
_exptl_absorpt_correction_T_max 0.9257
_exptl_absorpt_correction_T_min 0.8500
_exptl_absorpt_correction_type multi-scan
_exptl_absorpt_process_details 'Denzo (Otwinowski, Borek, Majewski & Minor, 2003)'
_exptl_crystal_colour 'pale yellow'
_exptl_crystal_density_diffrn 1.312
_exptl_crystal_density_method 'not measured'
_exptl_crystal_description plate
_exptl_crystal_F_000 464
_exptl_crystal_size_max 0.15
_exptl_crystal_size_mid 0.12
_exptl_crystal_size_min 0.07
_refine_diff_density_max 0.228
_refine_diff_density_min -0.377
_refine_diff_density_rms 0.041
_refine_ls_extinction_method none
_refine_ls_goodness_of_fit_ref 1.049
_refine_ls_hydrogen_treatment mixed
_refine_ls_matrix_type full
_refine_ls_number_parameters 271
_refine_ls_number_reflns 4478
_refine_ls_number_restraints 1
_refine_ls_restrained_S_all 1.050
_refine_ls_R_factor_all 0.0350
_refine_ls_R_factor_gt 0.0320
_refine_ls_shift/su_max 0.001
_refine_ls_shift/su_mean 0.000
_refine_ls_structure_factor_coef Fsqd
_refine_ls_weighting_details 'calc w=1/[\s^2^(Fo^2^)+(0.0404P)^2^+0.4287P] where P=(Fo^2^+2Fc^2^)/3'
_refine_ls_weighting_scheme calc
_refine_ls_wR_factor_gt 0.0831
_refine_ls_wR_factor_ref 0.0859
_reflns_number_gt 4207
_reflns_number_total 4478
_reflns_threshold_expression >2sigma(I)
_cod_data_source_file c4ra16670a2.cif
_cod_data_source_block erk7487
_cod_original_sg_symbol_H-M P-1
_cod_database_code 7219579

loop_
_symmetry_equiv_pos_as_xyz
'x, y, z'
'-x, -y, -z'

loop_
_atom_site_label
_atom_site_type_symbol
_atom_site_fract_x
_atom_site_fract_y
_atom_site_fract_z
_atom_site_U_iso_or_equiv
_atom_site_adp_type
_atom_site_occupancy
_atom_site_symmetry_multiplicity
_atom_site_calc_flag
_atom_site_refinement_flags
Zn1 Zn 0.65008(2) 0.60964(2) 0.532559(16) 0.03904(9) Uani 1 1 d .
O1 O 0.56211(16) 0.41763(14) 0.54076(12) 0.0480(3) Uani 1 1 d D
H01 H 0.599(3) 0.367(2) 0.574(2) 0.058 Uiso 1 1 d D
N1 N 0.78747(18) 0.62703(18) 0.43803(13) 0.0453(4) Uani 1 1 d .
N2 N 0.77712(17) 0.77555(16) 0.66812(12) 0.0387(3) Uani 1 1 d .
C1 C 0.9153(2) 0.7337(2) 0.47343(17) 0.0475(4) Uani 1 1 d .
C2 C 0.9679(2) 0.8386(2) 0.57945(17) 0.0486(4) Uani 1 1 d .
H2 H 1.0590 0.9080 0.5924 0.058 Uiso 1 1 calc R
C3 C 0.9074(2) 0.8573(2) 0.66925(16) 0.0430(4) Uani 1 1 d .
C4 C 1.0156(3) 0.7429(3) 0.3982(2) 0.0632(6) Uani 1 1 d .
H4A H 1.0512 0.6623 0.3911 0.095 Uiso 1 1 calc R
H4B H 1.1000 0.8293 0.4336 0.095 Uiso 1 1 calc R
H4C H 0.9597 0.7431 0.3219 0.095 Uiso 1 1 calc R
C5 C 1.0029(2) 0.9796(2) 0.77604(18) 0.0536(5) Uani 1 1 d .
H5A H 0.9472 1.0434 0.7916 0.080 Uiso 1 1 calc R
H5B H 1.0927 1.0298 0.7629 0.080 Uiso 1 1 calc R
H5C H 1.0299 0.9439 0.8420 0.080 Uiso 1 1 calc R
C11 C 0.7544(2) 0.5213(2) 0.33190(17) 0.0469(4) Uani 1 1 d .
C12 C 0.6812(2) 0.5358(2) 0.22623(17) 0.0518(5) Uani 1 1 d .
C13 C 0.6508(3) 0.4316(3) 0.1225(2) 0.0671(7) Uani 1 1 d .
H13 H 0.6010 0.4422 0.0512 0.080 Uiso 1 1 calc R
C14 C 0.6934(3) 0.3150(3) 0.1249(2) 0.0763(8) Uani 1 1 d .
H14 H 0.6739 0.2456 0.0554 0.092 Uiso 1 1 calc R
C15 C 0.7650(4) 0.2989(3) 0.2293(3) 0.0776(8) Uani 1 1 d .
H15 H 0.7941 0.2184 0.2307 0.093 Uiso 1 1 calc R
C16 C 0.7945(3) 0.4012(3) 0.3325(2) 0.0639(6) Uani 1 1 d .
H16 H 0.8421 0.3885 0.4034 0.077 Uiso 1 1 calc R
C17 C 0.6445(3) 0.6610(3) 0.2207(2) 0.0652(6) Uani 1 1 d .
N17 N 0.6178(4) 0.7617(3) 0.2106(3) 0.0950(9) Uani 1 1 d .
C21 C 0.7318(2) 0.81382(19) 0.76876(15) 0.0417(4) Uani 1 1 d .
C22 C 0.7740(2) 0.7598(2) 0.86229(16) 0.0457(4) Uani 1 1 d .
C23 C 0.7323(2) 0.8023(3) 0.95960(17) 0.0544(5) Uani 1 1 d .
H23 H 0.7580 0.7660 1.0225 0.065 Uiso 1 1 calc R
C24 C 0.6536(3) 0.8971(3) 0.96499(19) 0.0619(6) Uani 1 1 d .
H24 H 0.6286 0.9266 1.0320 0.074 Uiso 1 1 calc R
C25 C 0.6125(3) 0.9476(3) 0.8729(2) 0.0588(6) Uani 1 1 d .
H25 H 0.5579 1.0110 0.8773 0.071 Uiso 1 1 calc R
C26 C 0.6490(2) 0.9078(2) 0.77212(17) 0.0479(4) Uani 1 1 d .
C27 C 0.8648(3) 0.6598(2) 0.86145(18) 0.0535(5) Uani 1 1 d .
H27 H 0.9054 0.6611 0.7963 0.064 Uiso 1 1 calc R
C28 C 0.7667(4) 0.5086(3) 0.8406(3) 0.0841(9) Uani 1 1 d .
H28A H 0.7324 0.5026 0.9066 0.126 Uiso 1 1 calc R
H28B H 0.8240 0.4449 0.8307 0.126 Uiso 1 1 calc R
H28C H 0.6813 0.4822 0.7712 0.126 Uiso 1 1 calc R
C29 C 0.9973(3) 0.7042(3) 0.9737(2) 0.0710(7) Uani 1 1 d .
H29A H 1.0562 0.8019 0.9888 0.107 Uiso 1 1 calc R
H29B H 1.0589 0.6444 0.9652 0.107 Uiso 1 1 calc R
H29C H 0.9603 0.6942 1.0378 0.107 Uiso 1 1 calc R
C30 C 0.6030(3) 0.9699(2) 0.6737(2) 0.0553(5) Uani 1 1 d .
H30 H 0.6404 0.9318 0.6113 0.066 Uiso 1 1 calc R
C31 C 0.4326(3) 0.9266(3) 0.6236(2) 0.0701(7) Uani 1 1 d .
H31A H 0.3908 0.8244 0.5957 0.105 Uiso 1 1 calc R
H31B H 0.4060 0.9659 0.5599 0.105 Uiso 1 1 calc R
H31C H 0.3932 0.9620 0.6836 0.105 Uiso 1 1 calc R
C32 C 0.6708(3) 1.1307(3) 0.7121(3) 0.0702(7) Uani 1 1 d .
H32A H 0.6337 1.1706 0.7720 0.105 Uiso 1 1 calc R
H32B H 0.6433 1.1664 0.6462 0.105 Uiso 1 1 calc R
H32C H 0.7787 1.1572 0.7425 0.105 Uiso 1 1 calc R

loop_
_atom_site_aniso_label
_atom_site_aniso_U_11
_atom_site_aniso_U_22
_atom_site_aniso_U_33
_atom_site_aniso_U_23
_atom_site_aniso_U_13
_atom_site_aniso_U_12
Zn1 0.03892(13) 0.03471(13) 0.03509(12) 0.00087(8) 0.01430(9) 0.00300(9)
O1 0.0444(7) 0.0381(7) 0.0524(8) 0.0109(6) 0.0093(6) 0.0064(6)
N1 0.0450(9) 0.0461(9) 0.0369(8) 0.0025(7) 0.0180(7) 0.0043(7)
N2 0.0410(8) 0.0333(7) 0.0340(7) 0.0006(6) 0.0131(6) 0.0056(6)
C1 0.0446(10) 0.0526(11) 0.0408(9) 0.0104(8) 0.0176(8) 0.0070(9)
C2 0.0422(10) 0.0451(11) 0.0448(10) 0.0049(8) 0.0154(8) -0.0036(8)
C3 0.0437(10) 0.0353(9) 0.0400(9) 0.0030(7) 0.0113(8) 0.0046(8)
C4 0.0519(12) 0.0769(16) 0.0503(12) 0.0089(11) 0.0254(10) 0.0022(11)
C5 0.0488(11) 0.0428(11) 0.0497(11) -0.0032(9) 0.0146(9) -0.0031(9)
C11 0.0444(10) 0.0480(11) 0.0424(10) 0.0037(8) 0.0202(8) 0.0066(9)
C12 0.0464(11) 0.0622(13) 0.0433(10) 0.0052(9) 0.0198(8) 0.0142(10)
C13 0.0553(13) 0.0844(18) 0.0444(11) -0.0037(11) 0.0188(10) 0.0094(13)
C14 0.0735(17) 0.0690(17) 0.0643(15) -0.0169(13) 0.0341(13) 0.0035(14)
C15 0.095(2) 0.0541(14) 0.0867(19) 0.0042(13) 0.0461(17) 0.0249(14)
C16 0.0756(16) 0.0578(14) 0.0607(13) 0.0120(11) 0.0279(12) 0.0237(12)
C17 0.0644(14) 0.0881(19) 0.0540(12) 0.0231(12) 0.0257(11) 0.0340(14)
N17 0.113(2) 0.117(2) 0.0973(19) 0.0513(18) 0.0550(17) 0.070(2)
C21 0.0420(9) 0.0357(9) 0.0355(8) -0.0031(7) 0.0141(7) 0.0020(7)
C22 0.0452(10) 0.0432(10) 0.0379(9) 0.0010(8) 0.0144(8) 0.0041(8)
C23 0.0517(11) 0.0633(13) 0.0365(9) 0.0037(9) 0.0168(8) 0.0052(10)
C24 0.0530(12) 0.0778(16) 0.0412(10) -0.0078(10) 0.0216(9) 0.0120(12)
C25 0.0530(12) 0.0604(13) 0.0532(12) -0.0056(10) 0.0202(10) 0.0165(11)
C26 0.0466(10) 0.0415(10) 0.0455(10) -0.0020(8) 0.0153(8) 0.0088(8)
C27 0.0710(14) 0.0487(11) 0.0440(10) 0.0136(9) 0.0235(10) 0.0196(11)
C28 0.105(2) 0.0512(14) 0.0741(17) 0.0129(13) 0.0096(16) 0.0127(15)
C29 0.0655(15) 0.0743(17) 0.0674(15) 0.0153(13) 0.0146(12) 0.0239(13)
C30 0.0625(13) 0.0453(11) 0.0570(12) 0.0062(9) 0.0210(10) 0.0209(10)
C31 0.0646(15) 0.0612(15) 0.0707(15) 0.0153(12) 0.0077(12) 0.0143(12)
C32 0.0693(16) 0.0505(13) 0.0886(18) 0.0134(12) 0.0298(14) 0.0169(12)

loop_
_atom_type_symbol
_atom_type_description
_atom_type_scat_dispersion_real
_atom_type_scat_dispersion_imag
_atom_type_scat_source
C C 0.0033 0.0016 'International Tables Vol C Tables 4.2.6.8 and 6.1.1.4'
H H 0.0000 0.0000 'International Tables Vol C Tables 4.2.6.8 and 6.1.1.4'
N N 0.0061 0.0033 'International Tables Vol C Tables 4.2.6.8 and 6.1.1.4'
O O 0.0106 0.0060 'International Tables Vol C Tables 4.2.6.8 and 6.1.1.4'
Zn Zn 0.2839 1.4301 'International Tables Vol C Tables 4.2.6.8 and 6.1.1.4'

loop_
_geom_angle_atom_site_label_1
_geom_angle_atom_site_label_2
_geom_angle_atom_site_label_3
_geom_angle
_geom_angle_site_symmetry_1
_geom_angle_site_symmetry_3
O1 Zn1 O1 80.56(6) 2_666 .
O1 Zn1 N2 121.14(6) 2_666 .
O1 Zn1 N2 125.14(6) . .
O1 Zn1 N1 119.27(6) 2_666 .
O1 Zn1 N1 115.46(7) . .
N2 Zn1 N1 97.24(6) . .
O1 Zn1 Zn1 40.31(4) 2_666 2_666
O1 Zn1 Zn1 40.24(4) . 2_666
N2 Zn1 Zn1 135.74(5) . 2_666
N1 Zn1 Zn1 127.02(5) . 2_666
Zn1 O1 Zn1 99.44(6) 2_666 .
Zn1 O1 H01 128.1(18) 2_666 .
Zn1 O1 H01 131.7(18) . .
C1 N1 C11 117.66(16) . .
C1 N1 Zn1 121.70(13) . .
C11 N1 Zn1 120.59(13) . .
C3 N2 C21 117.02(15) . .
C3 N2 Zn1 121.17(12) . .
C21 N2 Zn1 121.80(12) . .
N1 C1 C2 124.05(18) . .
N1 C1 C4 119.79(18) . .
C2 C1 C4 116.13(19) . .
C3 C2 C1 130.56(19) . .
C3 C2 H2 114.7 . .
C1 C2 H2 114.7 . .
N2 C3 C2 125.16(17) . .
N2 C3 C5 119.35(17) . .
C2 C3 C5 115.47(18) . .
C1 C4 H4A 109.5 . .
C1 C4 H4B 109.5 . .
H4A C4 H4B 109.5 . .
C1 C4 H4C 109.5 . .
H4A C4 H4C 109.5 . .
H4B C4 H4C 109.5 . .
C3 C5 H5A 109.5 . .
C3 C5 H5B 109.5 . .
H5A C5 H5B 109.5 . .
C3 C5 H5C 109.5 . .
H5A C5 H5C 109.5 . .
H5B C5 H5C 109.5 . .
C16 C11 C12 118.5(2) . .
C16 C11 N1 120.3(2) . .
C12 C11 N1 121.17(19) . .
C11 C12 C13 120.5(2) . .
C11 C12 C17 120.5(2) . .
C13 C12 C17 118.8(2) . .
C14 C13 C12 120.0(2) . .
C14 C13 H13 120.0 . .
C12 C13 H13 120.0 . .
C13 C14 C15 120.0(2) . .
C13 C14 H14 120.0 . .
C15 C14 H14 120.0 . .
C14 C15 C16 120.4(3) . .
C14 C15 H15 119.8 . .
C16 C15 H15 119.8 . .
C11 C16 C15 120.6(2) . .
C11 C16 H16 119.7 . .
C15 C16 H16 119.7 . .
N17 C17 C12 176.0(3) . .
C22 C21 C26 121.24(17) . .
C22 C21 N2 119.74(17) . .
C26 C21 N2 119.01(17) . .
C23 C22 C21 118.3(2) . .
C23 C22 C27 119.44(19) . .
C21 C22 C27 122.27(17) . .
C24 C23 C22 121.0(2) . .
C24 C23 H23 119.5 . .
C22 C23 H23 119.5 . .
C25 C24 C23 119.90(19) . .
C25 C24 H24 120.1 . .
C23 C24 H24 120.1 . .
C24 C25 C26 121.9(2) . .
C24 C25 H25 119.0 . .
C26 C25 H25 119.0 . .
C25 C26 C21 117.6(2) . .
C25 C26 C30 119.4(2) . .
C21 C26 C30 122.91(18) . .
C22 C27 C28 110.9(2) . .
C22 C27 C29 112.55(18) . .
C28 C27 C29 109.8(2) . .
C22 C27 H27 107.8 . .
C28 C27 H27 107.8 . .
C29 C27 H27 107.8 . .
C27 C28 H28A 109.5 . .
C27 C28 H28B 109.5 . .
H28A C28 H28B 109.5 . .
C27 C28 H28C 109.5 . .
H28A C28 H28C 109.5 . .
H28B C28 H28C 109.5 . .
C27 C29 H29A 109.5 . .
C27 C29 H29B 109.5 . .
H29A C29 H29B 109.5 . .
C27 C29 H29C 109.5 . .
H29A C29 H29C 109.5 . .
H29B C29 H29C 109.5 . .
C26 C30 C32 111.7(2) . .
C26 C30 C31 111.1(2) . .
C32 C30 C31 110.0(2) . .
C26 C30 H30 108.0 . .
C32 C30 H30 108.0 . .
C31 C30 H30 108.0 . .
C30 C31 H31A 109.5 . .
C30 C31 H31B 109.5 . .
H31A C31 H31B 109.5 . .
C30 C31 H31C 109.5 . .
H31A C31 H31C 109.5 . .
H31B C31 H31C 109.5 . .
C30 C32 H32A 109.5 . .
C30 C32 H32B 109.5 . .
H32A C32 H32B 109.5 . .
C30 C32 H32C 109.5 . .
H32A C32 H32C 109.5 . .
H32B C32 H32C 109.5 . .

loop_
_geom_bond_atom_site_label_1
_geom_bond_atom_site_label_2
_geom_bond_distance
_geom_bond_site_symmetry_2
Zn1 O1 1.9658(14) 2_666
Zn1 O1 1.9687(14) .
Zn1 N2 1.9886(14) .
Zn1 N1 1.9970(16) .
Zn1 Zn1 3.0017(4) 2_666
O1 Zn1 1.9658(14) 2_666
O1 H01 0.822(16) .
N1 C1 1.333(3) .
N1 C11 1.426(2) .
N2 C3 1.330(2) .
N2 C21 1.444(2) .
C1 C2 1.395(3) .
C1 C4 1.517(3) .
C2 C3 1.393(3) .
C2 H2 0.9400 .
C3 C5 1.515(3) .
C4 H4A 0.9700 .
C4 H4B 0.9700 .
C4 H4C 0.9700 .
C5 H5A 0.9700 .
C5 H5B 0.9700 .
C5 H5C 0.9700 .
C11 C16 1.382(3) .
C11 C12 1.387(3) .
C12 C13 1.402(3) .
C12 C17 1.425(4) .
C13 C14 1.364(4) .
C13 H13 0.9400 .
C14 C15 1.375(4) .
C14 H14 0.9400 .
C15 C16 1.390(4) .
C15 H15 0.9400 .
C16 H16 0.9400 .
C17 N17 1.148(4) .
C21 C22 1.403(3) .
C21 C26 1.406(3) .
C22 C23 1.394(3) .
C22 C27 1.516(3) .
C23 C24 1.384(3) .
C23 H23 0.9400 .
C24 C25 1.364(4) .
C24 H24 0.9400 .
C25 C26 1.399(3) .
C25 H25 0.9400 .
C26 C30 1.515(3) .
C27 C28 1.528(4) .
C27 C29 1.536(3) .
C27 H27 0.9900 .
C28 H28A 0.9700 .
C28 H28B 0.9700 .
C28 H28C 0.9700 .
C29 H29A 0.9700 .
C29 H29B 0.9700 .
C29 H29C 0.9700 .
C30 C32 1.527(3) .
C30 C31 1.533(4) .
C30 H30 0.9900 .
C31 H31A 0.9700 .
C31 H31B 0.9700 .
C31 H31C 0.9700 .
C32 H32A 0.9700 .
C32 H32B 0.9700 .
C32 H32C 0.9700 .

loop_
_geom_torsion_atom_site_label_1
_geom_torsion_atom_site_label_2
_geom_torsion_atom_site_label_3
_geom_torsion_atom_site_label_4
_geom_torsion
_geom_torsion_site_symmetry_1
_geom_torsion_site_symmetry_4
O1 Zn1 O1 Zn1 0.0 2_666 2_666
N2 Zn1 O1 Zn1 121.60(7) . 2_666
N1 Zn1 O1 Zn1 -118.02(7) . 2_666
O1 Zn1 N1 C1 128.62(16) 2_666 .
O1 Zn1 N1 C1 -138.03(16) . .
N2 Zn1 N1 C1 -3.36(18) . .
Zn1 Zn1 N1 C1 176.39(14) 2_666 .
O1 Zn1 N1 C11 -54.08(17) 2_666 .
O1 Zn1 N1 C11 39.27(17) . .
N2 Zn1 N1 C11 173.94(15) . .
Zn1 Zn1 N1 C11 -6.32(18) 2_666 .
O1 Zn1 N2 C3 -128.85(14) 2_666 .
O1 Zn1 N2 C3 130.15(14) . .
N1 Zn1 N2 C3 1.89(16) . .
Zn1 Zn1 N2 C3 -177.82(12) 2_666 .
O1 Zn1 N2 C21 50.35(16) 2_666 .
O1 Zn1 N2 C21 -50.66(16) . .
N1 Zn1 N2 C21 -178.92(14) . .
Zn1 Zn1 N2 C21 1.38(17) 2_666 .
C11 N1 C1 C2 -174.8(2) . .
Zn1 N1 C1 C2 2.6(3) . .
C11 N1 C1 C4 3.0(3) . .
Zn1 N1 C1 C4 -179.61(16) . .
N1 C1 C2 C3 0.8(4) . .
C4 C1 C2 C3 -177.1(2) . .
C21 N2 C3 C2 -178.73(19) . .
Zn1 N2 C3 C2 0.5(3) . .
C21 N2 C3 C5 2.9(3) . .
Zn1 N2 C3 C5 -177.91(14) . .
C1 C2 C3 N2 -2.6(4) . .
C1 C2 C3 C5 175.9(2) . .
C1 N1 C11 C16 92.8(3) . .
Zn1 N1 C11 C16 -84.6(2) . .
C1 N1 C11 C12 -87.5(3) . .
Zn1 N1 C11 C12 95.1(2) . .
C16 C11 C12 C13 -1.0(3) . .
N1 C11 C12 C13 179.4(2) . .
C16 C11 C12 C17 -176.8(2) . .
N1 C11 C12 C17 3.6(3) . .
C11 C12 C13 C14 -0.1(4) . .
C17 C12 C13 C14 175.8(2) . .
C12 C13 C14 C15 0.6(4) . .
C13 C14 C15 C16 -0.1(4) . .
C12 C11 C16 C15 1.5(4) . .
N1 C11 C16 C15 -178.8(2) . .
C14 C15 C16 C11 -1.0(4) . .
C11 C12 C17 N17 137(5) . .
C13 C12 C17 N17 -39(5) . .
C3 N2 C21 C22 -89.4(2) . .
Zn1 N2 C21 C22 91.41(19) . .
C3 N2 C21 C26 89.0(2) . .
Zn1 N2 C21 C26 -90.19(19) . .
C26 C21 C22 C23 -0.3(3) . .
N2 C21 C22 C23 178.07(17) . .
C26 C21 C22 C27 -179.24(19) . .
N2 C21 C22 C27 -0.9(3) . .
C21 C22 C23 C24 -1.1(3) . .
C27 C22 C23 C24 177.9(2) . .
C22 C23 C24 C25 1.7(4) . .
C23 C24 C25 C26 -0.8(4) . .
C24 C25 C26 C21 -0.6(3) . .
C24 C25 C26 C30 -178.7(2) . .
C22 C21 C26 C25 1.1(3) . .
N2 C21 C26 C25 -177.26(18) . .
C22 C21 C26 C30 179.19(19) . .
N2 C21 C26 C30 0.8(3) . .
C23 C22 C27 C28 76.5(3) . .
C21 C22 C27 C28 -104.6(2) . .
C23 C22 C27 C29 -46.9(3) . .
C21 C22 C27 C29 132.0(2) . .
C25 C26 C30 C32 60.0(3) . .
C21 C26 C30 C32 -118.1(2) . .
C25 C26 C30 C31 -63.3(3) . .
C21 C26 C30 C31 118.7(2) . .
